data_4023706
loop_
_publ_author_name
'An-Wei Hong'
'Tsung-Hui Cheng'
'Vellingiri Raghukumar'
'Chin-Kang Sha'

_publ_contact_author_address
;
Department of Chemistry, 
National Tsing Hua University,
Hsinchu 300, Taiwan, ROC
;
_publ_contact_author_email cksha@mx.nthu.edu.tw
_publ_contact_author_fax '+886 3 5725870'
_publ_contact_author_name 'Dr. Chin-Kang Sha'
_publ_contact_author_phone '+886 3 5722427'
_publ_section_title
;
 An Expedient Route to Montanine-Type Amaryllidaceae Alkaloids:
 Total Syntheses of (-)-Brunsvigine and (-)-Manthine
;
_journal_name_full 'Journal of Organic Chemistry'
_journal_page_first 7580
_journal_page_last 7585
_journal_paper_doi 10.1021/jo801089y
_journal_volume 73
_journal_year 2008
_chemical_formula_sum 'C23 H31 N O6 S'
_chemical_formula_weight 449.55
_chemical_name_common 'Pivaloate ester'
_chemical_name_systematic
; 
 (3aR,4aS,7R,8aS)-2,2-Dimethyl-5-[(4-methylphenyl)
sulfonyl]-4,4a,5,6,7,8a-hexahydro-3aH-[1,3]dioxolo
-[4,5-f]indol-7-yl pivalate.
;
_space_group_IT_number 19
_symmetry_cell_setting orthorhombic
_symmetry_space_group_name_Hall 'P 2ac 2ab'
_symmetry_space_group_name_H-M 'P 21 21 21'
_atom_sites_solution_hydrogens geom
_atom_sites_solution_primary direct
_atom_sites_solution_secondary difmap
_audit_creation_method SHELXL-97
_cell_angle_alpha 90.00
_cell_angle_beta 90.00
_cell_angle_gamma 90.00
_cell_formula_units_Z 4
_cell_length_a 6.0221(2)
_cell_length_b 11.0913(4)
_cell_length_c 35.6702(7)
_cell_measurement_reflns_used 2721
_cell_measurement_temperature 293(2)
_cell_measurement_theta_max 25
_cell_measurement_theta_min 2.5
_cell_volume 2382.52(13)
_computing_cell_refinement 'Siemens Smart'
_computing_data_collection 'Siemens Smart CCD'
_computing_data_reduction 'Siemens Saint'
_computing_molecular_graphics 'Siemens Shelxtl'
_computing_publication_material 'Siemens Shelxtl'
_computing_structure_refinement 'Siemens SHELXTL PLUS (VNS)'
_computing_structure_solution 'Siemens SHELXTL PLUS (VNS)'
_diffrn_ambient_temperature 293(2)
_diffrn_measured_fraction_theta_full 0.934
_diffrn_measured_fraction_theta_max 0.934
_diffrn_measurement_method 'phi and omega scans'
_diffrn_radiation_monochromator graphite
_diffrn_radiation_source 'fine-focus sealed tube'
_diffrn_radiation_type MoK\a
_diffrn_radiation_wavelength 0.71073
_diffrn_reflns_av_R_equivalents 0.1148
_diffrn_reflns_av_sigmaI/netI 0.1740
_diffrn_reflns_limit_h_max 7
_diffrn_reflns_limit_h_min -6
_diffrn_reflns_limit_k_max 13
_diffrn_reflns_limit_k_min -13
_diffrn_reflns_limit_l_max 46
_diffrn_reflns_limit_l_min -45
_diffrn_reflns_number 13883
_diffrn_reflns_theta_full 27.94
_diffrn_reflns_theta_max 27.94
_diffrn_reflns_theta_min 1.14
_exptl_absorpt_coefficient_mu 0.173
_exptl_absorpt_correction_T_max 0.92345
_exptl_absorpt_correction_T_min 0.80480
_exptl_absorpt_correction_type empirical
_exptl_crystal_colour Colorless
_exptl_crystal_density_diffrn 1.253
_exptl_crystal_density_meas ?
_exptl_crystal_density_method .
_exptl_crystal_description Columnar
_exptl_crystal_F_000 960
_exptl_crystal_size_max 0.25
_exptl_crystal_size_mid 0.10
_exptl_crystal_size_min 0.05
_refine_diff_density_max 0.324
_refine_diff_density_min -0.251
_refine_diff_density_rms 0.065
_refine_ls_abs_structure_details 'Flack H D (1983), Acta Cryst. A39, 876-881'
_refine_ls_abs_structure_Flack 0.30(16)
_refine_ls_extinction_method none
_refine_ls_goodness_of_fit_ref 0.963
_refine_ls_hydrogen_treatment mixed
_refine_ls_matrix_type full
_refine_ls_number_parameters 282
_refine_ls_number_reflns 5184
_refine_ls_number_restraints 0
_refine_ls_restrained_S_all 0.963
_refine_ls_R_factor_all 0.1935
_refine_ls_R_factor_gt 0.0639
_refine_ls_shift/su_max 0.023
_refine_ls_shift/su_mean 0.004
_refine_ls_structure_factor_coef Fsqd
_refine_ls_weighting_details 'calc w=1/[\s^2^(Fo^2^)+(0.0690P)^2^+0.0000P] where P=(Fo^2^+2Fc^2^)/3'
_refine_ls_weighting_scheme calc
_refine_ls_wR_factor_gt 0.1224
_refine_ls_wR_factor_ref 0.1788
_reflns_number_gt 2201
_reflns_number_total 5184
_reflns_threshold_expression I>2\s(I)
_cod_data_source_file jo801089y_si_002.cif
_cod_data_source_block mr11nsad
_cod_depositor_comments
;
The following automatic conversions were performed:
'_symmetry_cell_setting' value 'Orthorhombic' changed to 'orthorhombic'
according to '/home/saulius/struct/CIF-dictionaries/cif_core.dic'
dictionary named 'cif_core.dic' version 2.4.1 from
2010-06-29.

'_exptl_absorpt_correction_type' value 'Empirical' changed to
'empirical' according to
'/home/saulius/struct/CIF-dictionaries/cif_core.dic' dictionary named
'cif_core.dic' version 2.4.1 from 2010-06-29.

Automatic conversion script
Id: cif_fix_enum 1527 2010-12-29 10:47:43Z saulius 
;
_cod_database_code 4023706

loop_
_symmetry_equiv_pos_as_xyz
'x, y, z'
'-x+1/2, -y, z+1/2'
'-x, y+1/2, -z+1/2'
'x+1/2, -y+1/2, -z'

loop_
_atom_site_label
_atom_site_type_symbol
_atom_site_fract_x
_atom_site_fract_y
_atom_site_fract_z
_atom_site_U_iso_or_equiv
_atom_site_adp_type
_atom_site_occupancy
_atom_site_symmetry_multiplicity
_atom_site_calc_flag
_atom_site_refinement_flags
_atom_site_disorder_assembly
_atom_site_disorder_group
S1 S 0.6782(2) 0.84829(12) 0.91899(4) 0.0468(4) Uani 1 1 d . . .
O1 O 0.6073(7) 0.7510(3) 0.94291(9) 0.0609(11) Uani 1 1 d . . .
O2 O 0.5144(6) 0.9271(3) 0.90212(10) 0.0588(11) Uani 1 1 d . . .
O3 O 1.1718(6) 0.8567(3) 0.80502(9) 0.0523(9) Uani 1 1 d . . .
O4 O 1.0312(9) 1.0426(4) 0.79825(10) 0.0771(14) Uani 1 1 d . . .
O5 O 1.3927(7) 0.4492(3) 0.84994(9) 0.0664(12) Uani 1 1 d . . .
O6 O 1.1969(7) 0.3914(3) 0.90083(10) 0.0581(10) Uani 1 1 d . . .
N1 N 0.8177(7) 0.7862(3) 0.88447(10) 0.0414(10) Uani 1 1 d . . .
C1 C 0.9338(10) 1.0491(5) 0.93024(13) 0.0503(14) Uani 1 1 d . . .
C2 C 1.0952(11) 1.1144(4) 0.94811(15) 0.0549(16) Uani 1 1 d . . .
C3 C 1.2009(11) 1.0694(5) 0.98004(16) 0.0590(16) Uani 1 1 d . . .
C4 C 1.1335(12) 0.9585(5) 0.99409(14) 0.0682(19) Uani 1 1 d . . .
C5 C 0.9681(11) 0.8921(4) 0.97695(15) 0.0601(17) Uani 1 1 d . . .
C6 C 0.8682(9) 0.9369(4) 0.94416(13) 0.0425(13) Uani 1 1 d . . .
C7 C 1.3872(14) 1.1374(6) 0.99909(17) 0.093(2) Uani 1 1 d . . .
C8 C 1.0251(9) 0.7171(4) 0.89414(12) 0.0388(12) Uani 1 1 d . . .
C9 C 0.9898(9) 0.5800(4) 0.89762(14) 0.0460(14) Uani 1 1 d . . .
C10 C 1.2174(9) 0.5210(4) 0.90339(14) 0.0479(14) Uani 1 1 d . . .
C11 C 1.3521(11) 0.3495(5) 0.87413(15) 0.0595(16) Uani 1 1 d . . .
C12 C 1.3845(9) 0.5547(5) 0.87292(14) 0.0505(14) Uani 1 1 d . . .
C13 C 1.3282(9) 0.6655(4) 0.85048(13) 0.0457(13) Uani 1 1 d . . .
C14 C 1.1730(9) 0.7415(4) 0.86141(12) 0.0370(12) Uani 1 1 d . . .
C15 C 1.0996(9) 0.8571(4) 0.84319(12) 0.0432(13) Uani 1 1 d . . .
C16 C 0.8510(9) 0.8533(4) 0.84853(12) 0.0481(13) Uani 1 1 d . . .
C17 C 1.5616(13) 0.3076(6) 0.8928(2) 0.102(3) Uani 1 1 d . . .
C18 C 1.2567(18) 0.2494(6) 0.85184(19) 0.122(4) Uani 1 1 d . . .
C19 C 1.1367(11) 0.9592(5) 0.78544(14) 0.0555(16) Uani 1 1 d . . .
C20 C 1.2480(11) 0.9562(5) 0.74710(16) 0.0608(18) Uani 1 1 d . . .
C21 C 1.4964(17) 0.9693(10) 0.7537(2) 0.135(4) Uani 1 1 d . . .
C22 C 1.191(2) 0.8413(7) 0.72710(19) 0.152(4) Uani 1 1 d . . .
C23 C 1.1608(17) 1.0588(8) 0.7242(2) 0.134(4) Uani 1 1 d . . .
H1A H 0.8639 1.0783 0.9041 0.080 Uiso 1 1 d . . .
H2A H 1.1554 1.1981 0.9404 0.080 Uiso 1 1 d . . .
H4A H 1.1855 0.9357 1.0218 0.080 Uiso 1 1 d . . .
H5A H 0.9475 0.8070 0.9853 0.080 Uiso 1 1 d . . .
H7A H 1.3457 1.2251 0.9908 0.080 Uiso 1 1 d . . .
H7B H 1.3699 1.1221 1.0250 0.080 Uiso 1 1 d . . .
H7C H 1.4934 1.1292 0.9872 0.080 Uiso 1 1 d . . .
H8A H 1.0577 0.7436 0.9227 0.080 Uiso 1 1 d . . .
H9A H 0.9232 0.5455 0.8738 0.080 Uiso 1 1 d . . .
H9B H 0.9310 0.5681 0.9195 0.080 Uiso 1 1 d . . .
H10A H 1.2395 0.5343 0.9269 0.080 Uiso 1 1 d . . .
H12A H 1.5077 0.5559 0.8857 0.080 Uiso 1 1 d . . .
H13A H 1.4165 0.6701 0.8270 0.080 Uiso 1 1 d . . .
H15A H 1.1757 0.9175 0.8570 0.080 Uiso 1 1 d . . .
H16A H 0.8015 0.9353 0.8491 0.080 Uiso 1 1 d . . .
H16B H 0.7997 0.7808 0.8288 0.080 Uiso 1 1 d . . .
H17A H 1.5334 0.2477 0.9141 0.080 Uiso 1 1 d . . .
H17B H 1.6676 0.2995 0.8732 0.080 Uiso 1 1 d . . .
H17C H 1.5881 0.3681 0.9099 0.080 Uiso 1 1 d . . .
H18A H 1.3464 0.2296 0.8332 0.080 Uiso 1 1 d . . .
H18B H 1.2077 0.1882 0.8618 0.080 Uiso 1 1 d . . .
H18C H 1.1358 0.2661 0.8436 0.080 Uiso 1 1 d . . .
H21A H 1.4606 1.0623 0.7589 0.080 Uiso 1 1 d . . .
H21B H 1.4933 0.8703 0.7573 0.080 Uiso 1 1 d . . .
H21C H 1.5681 0.9417 0.7322 0.080 Uiso 1 1 d . . .
H22A H 1.0400 0.8108 0.7364 0.080 Uiso 1 1 d . . .
H22B H 1.1697 0.8538 0.6981 0.080 Uiso 1 1 d . . .
H22C H 1.2893 0.7775 0.7321 0.080 Uiso 1 1 d . . .
H23A H 1.2074 1.0484 0.7035 0.080 Uiso 1 1 d . . .
H23B H 1.2253 1.1347 0.7342 0.080 Uiso 1 1 d . . .
H23C H 1.0045 1.0669 0.7251 0.080 Uiso 1 1 d . . .

loop_
_atom_site_aniso_label
_atom_site_aniso_U_11
_atom_site_aniso_U_22
_atom_site_aniso_U_33
_atom_site_aniso_U_23
_atom_site_aniso_U_13
_atom_site_aniso_U_12
S1 0.0495(9) 0.0432(7) 0.0477(7) -0.0027(7) 0.0052(8) 0.0017(8)
O1 0.067(3) 0.052(2) 0.064(2) 0.0025(19) 0.018(2) -0.011(2)
O2 0.044(2) 0.060(2) 0.072(2) 0.0003(19) 0.000(2) 0.0168(19)
O3 0.070(3) 0.0395(19) 0.0478(19) 0.0098(17) 0.012(2) 0.009(2)
O4 0.115(4) 0.051(3) 0.066(3) 0.004(2) 0.011(3) 0.014(3)
O5 0.093(3) 0.043(2) 0.064(2) 0.003(2) 0.027(2) 0.007(2)
O6 0.064(3) 0.040(2) 0.071(2) 0.0094(17) 0.011(2) 0.0045(19)
N1 0.041(3) 0.041(2) 0.043(2) 0.0007(18) 0.003(2) 0.005(2)
C1 0.064(4) 0.039(3) 0.049(3) 0.004(3) 0.006(3) 0.004(3)
C2 0.070(4) 0.042(3) 0.053(3) -0.004(3) 0.010(3) 0.002(3)
C3 0.068(4) 0.052(4) 0.058(4) -0.020(3) -0.001(4) -0.005(3)
C4 0.099(6) 0.058(4) 0.047(3) -0.001(3) -0.018(4) -0.009(4)
C5 0.090(5) 0.040(3) 0.050(3) 0.006(3) -0.010(4) -0.001(3)
C6 0.046(4) 0.037(3) 0.045(3) -0.002(2) 0.003(3) 0.004(2)
C7 0.112(7) 0.090(5) 0.078(4) -0.006(4) 0.001(5) -0.030(5)
C8 0.040(3) 0.043(3) 0.033(3) 0.003(2) 0.002(3) 0.008(2)
C9 0.042(3) 0.048(3) 0.048(3) 0.001(2) 0.008(3) -0.001(3)
C10 0.053(4) 0.046(3) 0.045(3) 0.006(2) 0.002(3) 0.002(3)
C11 0.077(5) 0.044(3) 0.057(3) 0.006(3) 0.019(4) 0.008(4)
C12 0.043(4) 0.041(3) 0.067(4) 0.004(3) 0.004(3) 0.002(3)
C13 0.039(3) 0.039(3) 0.060(3) 0.005(3) 0.002(3) -0.008(3)
C14 0.040(3) 0.026(3) 0.045(3) 0.000(2) 0.002(3) -0.005(3)
C15 0.050(3) 0.040(3) 0.040(3) -0.003(2) 0.003(3) 0.002(3)
C16 0.055(4) 0.052(3) 0.038(3) 0.010(3) 0.005(3) 0.014(3)
C17 0.073(5) 0.091(5) 0.144(6) 0.047(5) 0.029(5) 0.033(4)
C18 0.208(11) 0.073(5) 0.083(5) -0.014(4) 0.005(6) -0.042(6)
C19 0.068(5) 0.046(3) 0.052(3) 0.006(3) -0.004(3) -0.005(3)
C20 0.075(5) 0.057(4) 0.050(4) 0.011(3) 0.008(3) -0.002(3)
C21 0.093(7) 0.209(10) 0.103(6) 0.041(6) 0.030(6) 0.001(7)
C22 0.254(13) 0.131(7) 0.069(4) -0.039(5) 0.081(6) -0.059(8)
C23 0.136(9) 0.180(8) 0.086(5) 0.053(6) 0.045(6) 0.056(7)

loop_
_atom_type_symbol
_atom_type_description
_atom_type_scat_dispersion_real
_atom_type_scat_dispersion_imag
_atom_type_scat_source
C C 0.0033 0.0016 'International Tables Vol C Tables 4.2.6.8 and 6.1.1.4'
H H 0.0000 0.0000 'International Tables Vol C Tables 4.2.6.8 and 6.1.1.4'
N N 0.0061 0.0033 'International Tables Vol C Tables 4.2.6.8 and 6.1.1.4'
O O 0.0106 0.0060 'International Tables Vol C Tables 4.2.6.8 and 6.1.1.4'
S S 0.1246 0.1234 'International Tables Vol C Tables 4.2.6.8 and 6.1.1.4'

loop_
_geom_angle_atom_site_label_1
_geom_angle_atom_site_label_2
_geom_angle_atom_site_label_3
_geom_angle
_geom_angle_site_symmetry_1
_geom_angle_site_symmetry_3
_geom_angle_publ_flag
O1 S1 O2 119.7(3) . . ?
O1 S1 N1 106.37(19) . . ?
O2 S1 N1 106.9(2) . . ?
O1 S1 C6 108.0(2) . . ?
O2 S1 C6 108.6(2) . . ?
N1 S1 C6 106.5(2) . . ?
C19 O3 C15 116.2(4) . . ?
C11 O5 C12 106.4(4) . . ?
C11 O6 C10 108.3(4) . . ?
C8 N1 C16 109.8(4) . . ?
C8 N1 S1 117.8(3) . . ?
C16 N1 S1 120.2(3) . . ?
C2 C1 C6 120.4(5) . . ?
C2 C1 H1A 121.6 . . ?
C6 C1 H1A 117.8 . . ?
C1 C2 C3 120.9(5) . . ?
C1 C2 H2A 126.9 . . ?
C3 C2 H2A 112.1 . . ?
C4 C3 C2 118.5(6) . . ?
C4 C3 C7 119.7(6) . . ?
C2 C3 C7 121.7(6) . . ?
C3 C4 C5 121.5(5) . . ?
C3 C4 H4A 117.3 . . ?
C5 C4 H4A 119.7 . . ?
C4 C5 C6 119.2(5) . . ?
C4 C5 H5A 117.5 . . ?
C6 C5 H5A 121.9 . . ?
C1 C6 C5 119.3(5) . . ?
C1 C6 S1 120.1(4) . . ?
C5 C6 S1 120.4(4) . . ?
C3 C7 H7A 99.2 . . ?
C3 C7 H7B 105.5 . . ?
H7A C7 H7B 114.6 . . ?
C3 C7 H7C 108.0 . . ?
H7A C7 H7C 98.8 . . ?
H7B C7 H7C 127.3 . . ?
C14 C8 N1 102.9(4) . . ?
C14 C8 C9 108.9(4) . . ?
N1 C8 C9 114.0(4) . . ?
C14 C8 H8A 125.5 . . ?
N1 C8 H8A 103.2 . . ?
C9 C8 H8A 102.6 . . ?
C10 C9 C8 108.0(4) . . ?
C10 C9 H9A 107.7 . . ?
C8 C9 H9A 111.0 . . ?
C10 C9 H9B 100.3 . . ?
C8 C9 H9B 106.2 . . ?
H9A C9 H9B 122.4 . . ?
O6 C10 C12 104.8(4) . . ?
O6 C10 C9 109.9(4) . . ?
C12 C10 C9 112.9(4) . . ?
O6 C10 H10A 104.2 . . ?
C12 C10 H10A 123.3 . . ?
C9 C10 H10A 101.3 . . ?
O6 C11 O5 105.4(4) . . ?
O6 C11 C18 110.6(6) . . ?
O5 C11 C18 108.9(4) . . ?
O6 C11 C17 111.0(5) . . ?
O5 C11 C17 111.4(5) . . ?
C18 C11 C17 109.4(6) . . ?
O5 C12 C13 111.8(4) . . ?
O5 C12 C10 103.3(4) . . ?
C13 C12 C10 115.5(4) . . ?
O5 C12 H12A 106.4 . . ?
C13 C12 H12A 117.3 . . ?
C10 C12 H12A 101.0 . . ?
C14 C13 C12 121.7(4) . . ?
C14 C13 H13A 126.6 . . ?
C12 C13 H13A 111.7 . . ?
C13 C14 C8 122.5(4) . . ?
C13 C14 C15 128.8(4) . . ?
C8 C14 C15 108.5(4) . . ?
O3 C15 C14 108.6(4) . . ?
O3 C15 C16 115.0(4) . . ?
C14 C15 C16 102.3(4) . . ?
O3 C15 H15A 110.4 . . ?
C14 C15 H15A 103.7 . . ?
C16 C15 H15A 115.7 . . ?
N1 C16 C15 104.8(4) . . ?
N1 C16 H16A 114.4 . . ?
C15 C16 H16A 106.6 . . ?
N1 C16 H16B 98.3 . . ?
C15 C16 H16B 102.5 . . ?
H16A C16 H16B 127.9 . . ?
C11 C17 H17A 113.0 . . ?
C11 C17 H17B 105.6 . . ?
H17A C17 H17B 126.6 . . ?
C11 C17 H17C 102.3 . . ?
H17A C17 H17C 90.6 . . ?
H17B C17 H17C 116.0 . . ?
C11 C18 H18A 110.6 . . ?
C11 C18 H18B 121.8 . . ?
H18A C18 H18B 109.8 . . ?
C11 C18 H18C 112.0 . . ?
H18A C18 H18C 109.4 . . ?
H18B C18 H18C 91.4 . . ?
O4 C19 O3 122.0(5) . . ?
O4 C19 C20 125.9(5) . . ?
O3 C19 C20 112.1(5) . . ?
C22 C20 C23 107.8(6) . . ?
C22 C20 C21 112.5(8) . . ?
C23 C20 C21 110.9(7) . . ?
C22 C20 C19 110.1(5) . . ?
C23 C20 C19 108.6(5) . . ?
C21 C20 C19 106.9(6) . . ?
C20 C21 H21A 85.4 . . ?
C20 C21 H21B 84.6 . . ?
H21A C21 H21B 159.3 . . ?
C20 C21 H21C 107.1 . . ?
H21A C21 H21C 123.4 . . ?
H21B C21 H21C 76.9 . . ?
C20 C22 H22A 109.3 . . ?
C20 C22 H22B 112.5 . . ?
H22A C22 H22B 104.9 . . ?
C20 C22 H22C 113.7 . . ?
H22A C22 H22C 104.5 . . ?
H22B C22 H22C 111.2 . . ?
C20 C23 H23A 105.7 . . ?
C20 C23 H23B 108.3 . . ?
H23A C23 H23B 108.4 . . ?
C20 C23 H23C 113.8 . . ?
H23A C23 H23C 113.1 . . ?
H23B C23 H23C 107.3 . . ?

loop_
_geom_bond_atom_site_label_1
_geom_bond_atom_site_label_2
_geom_bond_distance
_geom_bond_site_symmetry_2
_geom_bond_publ_flag
S1 O1 1.441(3) . ?
S1 O2 1.449(4) . ?
S1 N1 1.642(4) . ?
S1 C6 1.756(5) . ?
O3 C19 1.352(6) . ?
O3 C15 1.429(5) . ?
O4 C19 1.211(6) . ?
O5 C11 1.424(6) . ?
O5 C12 1.430(6) . ?
O6 C11 1.413(6) . ?
O6 C10 1.446(5) . ?
N1 C8 1.505(6) . ?
N1 C16 1.496(6) . ?
C1 C2 1.370(7) . ?
C1 C6 1.397(6) . ?
C1 H1A 1.0730 . ?
C2 C3 1.397(7) . ?
C2 H2A 1.0331 . ?
C3 C4 1.389(7) . ?
C3 C7 1.513(9) . ?
C4 C5 1.381(8) . ?
C4 H4A 1.0672 . ?
C5 C6 1.406(7) . ?
C5 H5A 0.9975 . ?
C7 H7A 1.0466 . ?
C7 H7B 0.9453 . ?
C7 H7C 0.7727 . ?
C8 C14 1.493(7) . ?
C8 C9 1.540(6) . ?
C8 H8A 1.0793 . ?
C9 C10 1.533(7) . ?
C9 H9A 1.0161 . ?
C9 H9B 0.8666 . ?
C10 C12 1.528(7) . ?
C10 H10A 0.8620 . ?
C11 C18 1.481(9) . ?
C11 C17 1.500(9) . ?
C12 C13 1.505(6) . ?
C12 H12A 0.8717 . ?
C13 C14 1.318(7) . ?
C13 H13A 0.9924 . ?
C14 C15 1.503(6) . ?
C15 C16 1.510(8) . ?
C15 H15A 0.9494 . ?
C16 H16A 0.9577 . ?
C16 H16B 1.1122 . ?
C17 H17A 1.0231 . ?
C17 H17B 0.9498 . ?
C17 H17C 0.9204 . ?
C18 H18A 0.8851 . ?
C18 H18B 0.8211 . ?
C18 H18C 0.8068 . ?
C19 C20 1.524(8) . ?
C20 C22 1.501(9) . ?
C20 C23 1.496(9) . ?
C20 C21 1.522(11) . ?
C21 H21A 1.0687 . ?
C21 H21B 1.1054 . ?
C21 H21C 0.9332 . ?
C22 H22A 1.0231 . ?
C22 H22B 1.0499 . ?
C22 H22C 0.9412 . ?
C23 H23A 0.7986 . ?
C23 H23B 0.9926 . ?
C23 H23C 0.9458 . ?

loop_
_cod_related_entry_id
_cod_related_entry_database
_cod_related_entry_code
1 ChemSpider 9639922
